data_4027994
loop_
_publ_author_name
'Roman A. Valiulin'
'Teresa M. Arisco'
'Andrei G. Kutateladze'

_publ_contact_author_address
;Department of Chemistry and Biochemistry
University of Denver
FW Olin Hall, 202
2190 E. Iliff Ave
Denver, CO 80208
;
_publ_contact_author_email akutatel.edu
_publ_contact_author_fax 303-871-2254
_publ_contact_author_name 'Andrei Kutateladze'
_publ_contact_author_phone 303-871-2995
_publ_section_title
;
 Photoinduced Intramolecular Cyclopentanation vs Photoprotolytic
 Oxametathesis in Polycyclic Alkenes Outfitted with Conformationally
 Constrained Aroylmethyl Chromophores
;
_journal_name_full 'Journal of Organic Chemistry'
_journal_page_first 2012
_journal_page_last 2025
_journal_paper_doi 10.1021/jo301909j
_journal_volume 78
_journal_year 2013
_chemical_formula_moiety 'C24 H28 O5'
_chemical_formula_sum 'C24 H28 O5'
_chemical_formula_weight 396.47
_chemical_name_common none
_chemical_name_systematic
;
dimethyl (1RS, 3RS, 4RS, 5SR, 6SR, 7RS, 8SR, 9SR)-
spiro[6-hydroxy-6-phenyl-5-propyltetracyclo[3.2.1.1^3,8^.0^4,7^]
nonane-8,9-dicaboxylate-2,1'-cyclopropyl]
;
_space_group_IT_number 2
_symmetry_cell_setting triclinic
_symmetry_space_group_name_Hall '-P 1'
_symmetry_space_group_name_H-M 'P -1'
_atom_sites_solution_hydrogens geom
_atom_sites_solution_primary direct
_atom_sites_solution_secondary difmap
_audit_creation_method SHELXL-97
_cell_angle_alpha 88.3820(10)
_cell_angle_beta 79.0910(10)
_cell_angle_gamma 74.8390(10)
_cell_formula_units_Z 2
_cell_length_a 8.59450(10)
_cell_length_b 11.1423(2)
_cell_length_c 11.3638(2)
_cell_measurement_reflns_used 9858
_cell_measurement_temperature 296(2)
_cell_measurement_theta_max 28.37
_cell_measurement_theta_min 2.50
_cell_volume 1031.11(3)
_computing_cell_refinement 'Bruker SAINT'
_computing_data_collection 'Bruker APEX2'
_computing_data_reduction 'Bruker SAINT'
_computing_molecular_graphics 'Bruker SHELXTL'
_computing_publication_material 'Bruker SHELXTL'
_computing_structure_refinement 'SHELXL-97 (Sheldrick, 2008)'
_computing_structure_solution 'SHELXS-97 (Sheldrick, 2008)'
_diffrn_ambient_temperature 296(2)
_diffrn_detector_area_resol_mean 8.33
_diffrn_measured_fraction_theta_full 1.000
_diffrn_measured_fraction_theta_max 1.000
_diffrn_measurement_device_type 'Bruker D8 APEX II Diffractometer'
_diffrn_measurement_method '\f and \w scans'
_diffrn_radiation_monochromator graphite
_diffrn_radiation_source 'fine-focus sealed tube'
_diffrn_radiation_type MoK\a
_diffrn_radiation_wavelength 0.71073
_diffrn_reflns_av_R_equivalents 0.0251
_diffrn_reflns_av_sigmaI/netI 0.0112
_diffrn_reflns_limit_h_max 10
_diffrn_reflns_limit_h_min -10
_diffrn_reflns_limit_k_max 13
_diffrn_reflns_limit_k_min -13
_diffrn_reflns_limit_l_max 14
_diffrn_reflns_limit_l_min -14
_diffrn_reflns_number 43293
_diffrn_reflns_theta_full 26.37
_diffrn_reflns_theta_max 26.37
_diffrn_reflns_theta_min 1.83
_exptl_absorpt_coefficient_mu 0.091
_exptl_absorpt_correction_T_max 0.9819
_exptl_absorpt_correction_T_min 0.9587
_exptl_absorpt_correction_type multi-scan
_exptl_crystal_colour colourless
_exptl_crystal_density_diffrn 1.316
_exptl_crystal_description prism
_exptl_crystal_F_000 436
_exptl_crystal_size_max 0.47
_exptl_crystal_size_mid 0.37
_exptl_crystal_size_min 0.20
_refine_diff_density_max 0.267
_refine_diff_density_min -0.186
_refine_diff_density_rms 0.034
_refine_ls_extinction_method none
_refine_ls_goodness_of_fit_ref 0.949
_refine_ls_matrix_type full
_refine_ls_number_parameters 266
_refine_ls_number_reflns 4216
_refine_ls_number_restraints 0
_refine_ls_restrained_S_all 0.949
_refine_ls_R_factor_all 0.0436
_refine_ls_R_factor_gt 0.0390
_refine_ls_shift/su_max 0.000
_refine_ls_shift/su_mean 0.000
_refine_ls_structure_factor_coef Fsqd
_refine_ls_weighting_details 'calc w=1/[\s^2^(Fo^2^)+(0.0772P)^2^+0.2333P] where P=(Fo^2^+2Fc^2^)/3'
_refine_ls_weighting_scheme calc
_refine_ls_wR_factor_gt 0.1117
_refine_ls_wR_factor_ref 0.1185
_reflns_number_gt 3743
_reflns_number_total 4216
_reflns_threshold_expression >2sigma(I)
_cod_data_source_file jo301909j_si_001_15.cif
_cod_data_source_block 27_rav28856_fr1_45_0m
_cod_database_code 4027994

loop_
_symmetry_equiv_pos_as_xyz
'x, y, z'
'-x, -y, -z'

loop_
_atom_site_label
_atom_site_type_symbol
_atom_site_fract_x
_atom_site_fract_y
_atom_site_fract_z
_atom_site_U_iso_or_equiv
_atom_site_adp_type
_atom_site_occupancy
_atom_site_symmetry_multiplicity
_atom_site_calc_flag
_atom_site_refinement_flags
O1 O 0.70832(11) 0.14527(9) 0.85379(9) 0.0495(2) Uani 1 1 d .
O2 O 0.77573(11) 0.28863(9) 0.72666(9) 0.0496(2) Uani 1 1 d .
O3 O 0.25531(16) 0.16128(11) 0.96527(9) 0.0652(3) Uani 1 1 d .
O4 O 0.39661(12) 0.05079(8) 0.80116(8) 0.0485(2) Uani 1 1 d .
O5 O 0.13663(10) 0.21714(8) 0.67995(8) 0.0438(2) Uani 1 1 d .
H5 H 0.0393 0.2458 0.6773 0.066 Uiso 1 1 calc R
C1 C 0.87769(18) 0.07425(15) 0.83349(17) 0.0616(4) Uani 1 1 d .
H1A H 0.9168 0.0574 0.7492 0.092 Uiso 1 1 calc R
H1B H 0.8866 -0.0028 0.8749 0.092 Uiso 1 1 calc R
H1C H 0.9424 0.1209 0.8628 0.092 Uiso 1 1 calc R
C2 C 0.67460(14) 0.25169(11) 0.79527(11) 0.0382(3) Uani 1 1 d .
C3 C 0.49681(14) 0.32172(11) 0.83348(11) 0.0378(3) Uani 1 1 d .
H3 H 0.4734 0.3339 0.9208 0.045 Uiso 1 1 calc R
C4 C 0.36131(13) 0.26882(11) 0.79731(10) 0.0347(2) Uani 1 1 d .
C5 C 0.40122(13) 0.26969(10) 0.65803(10) 0.0328(2) Uani 1 1 d .
C6 C 0.22802(14) 0.29991(11) 0.62371(11) 0.0364(3) Uani 1 1 d .
C7 C 0.22693(14) 0.30486(11) 0.49077(11) 0.0380(3) Uani 1 1 d .
C8 C 0.21339(15) 0.41367(12) 0.42586(12) 0.0413(3) Uani 1 1 d .
H8 H 0.2027 0.4885 0.4649 0.050 Uiso 1 1 calc R
C9 C 0.21563(16) 0.41177(14) 0.30349(12) 0.0474(3) Uani 1 1 d .
H9 H 0.2059 0.4854 0.2614 0.057 Uiso 1 1 calc R
C10 C 0.23205(18) 0.30210(15) 0.24368(13) 0.0536(3) Uani 1 1 d .
H10 H 0.2347 0.3012 0.1615 0.064 Uiso 1 1 calc R
C11 C 0.44000(14) 0.44848(11) 0.77618(11) 0.0399(3) Uani 1 1 d .
H11 H 0.5129 0.5039 0.7686 0.048 Uiso 1 1 calc R
C12 C 0.27408(15) 0.49131(12) 0.85857(12) 0.0428(3) Uani 1 1 d .
C13 C 0.17735(19) 0.62331(14) 0.88381(15) 0.0585(4) Uani 1 1 d .
H13A H 0.0596 0.6426 0.8879 0.070 Uiso 1 1 calc R
H13B H 0.2282 0.6882 0.8510 0.070 Uiso 1 1 calc R
C14 C 0.24768(19) 0.54509(15) 0.98201(14) 0.0589(4) Uani 1 1 d .
H14A H 0.3406 0.5632 1.0078 0.071 Uiso 1 1 calc R
H14B H 0.1720 0.5176 1.0447 0.071 Uiso 1 1 calc R
C15 C 0.20543(14) 0.38920(11) 0.82108(11) 0.0385(3) Uani 1 1 d .
H15 H 0.1042 0.3781 0.8711 0.046 Uiso 1 1 calc R
C16 C 0.19999(14) 0.42323(11) 0.69035(11) 0.0380(3) Uani 1 1 d .
H16 H 0.1200 0.4977 0.6707 0.046 Uiso 1 1 calc R
C17 C 0.38879(13) 0.41386(10) 0.65828(11) 0.0360(3) Uani 1 1 d .
H17 H 0.4303 0.4502 0.5832 0.043 Uiso 1 1 calc R
C18 C 0.54513(14) 0.17246(11) 0.58670(10) 0.0365(3) Uani 1 1 d .
H18A H 0.5034 0.1087 0.5569 0.044 Uiso 1 1 calc R
H18B H 0.6180 0.1332 0.6403 0.044 Uiso 1 1 calc R
C19 C 0.64423(16) 0.22425(13) 0.48077(12) 0.0475(3) Uani 1 1 d .
H19A H 0.5737 0.2586 0.4241 0.057 Uiso 1 1 calc R
H19B H 0.6810 0.2914 0.5094 0.057 Uiso 1 1 calc R
C20 C 0.7921(2) 0.12643(17) 0.41701(16) 0.0683(5) Uani 1 1 d .
H20A H 0.8627 0.0923 0.4726 0.102 Uiso 1 1 calc R
H20B H 0.8511 0.1637 0.3524 0.102 Uiso 1 1 calc R
H20C H 0.7562 0.0613 0.3857 0.102 Uiso 1 1 calc R
C21 C 0.33039(15) 0.15644(12) 0.86423(11) 0.0398(3) Uani 1 1 d .
C22 C 0.3690(2) -0.06004(15) 0.86027(16) 0.0651(4) Uani 1 1 d .
H22A H 0.4208 -0.0735 0.9291 0.098 Uiso 1 1 calc R
H22B H 0.4146 -0.1301 0.8058 0.098 Uiso 1 1 calc R
H22C H 0.2532 -0.0503 0.8853 0.098 Uiso 1 1 calc R
C23 C 0.2446(2) 0.19323(15) 0.30716(14) 0.0583(4) Uani 1 1 d .
H23 H 0.2556 0.1187 0.2675 0.070 Uiso 1 1 calc R
C24 C 0.24090(18) 0.19487(13) 0.42911(13) 0.0501(3) Uani 1 1 d .
H24 H 0.2479 0.1213 0.4709 0.060 Uiso 1 1 calc R

loop_
_atom_site_aniso_label
_atom_site_aniso_U_11
_atom_site_aniso_U_22
_atom_site_aniso_U_33
_atom_site_aniso_U_23
_atom_site_aniso_U_13
_atom_site_aniso_U_12
O1 0.0334(5) 0.0523(5) 0.0575(6) 0.0167(4) -0.0050(4) -0.0058(4)
O2 0.0321(4) 0.0460(5) 0.0657(6) 0.0091(4) -0.0003(4) -0.0086(4)
O3 0.0806(8) 0.0629(7) 0.0423(5) 0.0057(5) 0.0136(5) -0.0201(6)
O4 0.0527(5) 0.0404(5) 0.0461(5) 0.0078(4) 0.0024(4) -0.0100(4)
O5 0.0323(4) 0.0501(5) 0.0506(5) 0.0095(4) -0.0054(4) -0.0162(4)
C1 0.0378(7) 0.0554(9) 0.0828(11) 0.0188(8) -0.0079(7) -0.0009(6)
C2 0.0300(6) 0.0417(6) 0.0422(6) -0.0001(5) -0.0066(5) -0.0085(5)
C3 0.0290(5) 0.0433(6) 0.0391(6) -0.0019(5) -0.0041(4) -0.0070(5)
C4 0.0263(5) 0.0391(6) 0.0357(6) 0.0014(4) -0.0017(4) -0.0066(4)
C5 0.0276(5) 0.0339(6) 0.0347(6) 0.0030(4) -0.0018(4) -0.0075(4)
C6 0.0299(5) 0.0392(6) 0.0394(6) 0.0047(5) -0.0048(4) -0.0096(4)
C7 0.0306(5) 0.0410(6) 0.0418(6) 0.0026(5) -0.0071(5) -0.0081(5)
C8 0.0359(6) 0.0415(6) 0.0454(7) 0.0035(5) -0.0091(5) -0.0073(5)
C9 0.0386(6) 0.0556(8) 0.0474(7) 0.0116(6) -0.0112(5) -0.0100(6)
C10 0.0494(8) 0.0697(9) 0.0418(7) 0.0009(6) -0.0121(6) -0.0132(7)
C11 0.0309(6) 0.0390(6) 0.0483(7) -0.0042(5) -0.0036(5) -0.0084(5)
C12 0.0342(6) 0.0436(7) 0.0457(7) -0.0073(5) -0.0046(5) -0.0028(5)
C13 0.0491(8) 0.0473(8) 0.0705(10) -0.0141(7) -0.0087(7) 0.0021(6)
C14 0.0484(8) 0.0666(9) 0.0545(8) -0.0208(7) -0.0077(6) -0.0013(7)
C15 0.0263(5) 0.0442(6) 0.0399(6) -0.0021(5) -0.0005(4) -0.0040(5)
C16 0.0284(5) 0.0393(6) 0.0423(6) 0.0013(5) -0.0041(4) -0.0038(4)
C17 0.0301(5) 0.0334(6) 0.0410(6) 0.0016(4) -0.0013(4) -0.0059(4)
C18 0.0326(5) 0.0353(6) 0.0373(6) 0.0005(4) -0.0012(5) -0.0053(4)
C19 0.0411(7) 0.0477(7) 0.0441(7) 0.0044(5) 0.0065(5) -0.0052(5)
C20 0.0560(9) 0.0664(10) 0.0605(9) 0.0037(8) 0.0189(7) 0.0009(7)
C21 0.0342(6) 0.0472(7) 0.0366(6) 0.0055(5) -0.0035(5) -0.0110(5)
C22 0.0764(11) 0.0459(8) 0.0672(10) 0.0168(7) 0.0004(8) -0.0174(7)
C23 0.0673(10) 0.0573(9) 0.0529(8) -0.0090(7) -0.0141(7) -0.0174(7)
C24 0.0587(8) 0.0430(7) 0.0521(8) 0.0028(6) -0.0152(6) -0.0161(6)

loop_
_atom_type_symbol
_atom_type_description
_atom_type_scat_dispersion_real
_atom_type_scat_dispersion_imag
_atom_type_scat_source
C C 0.0033 0.0016 'International Tables Vol C Tables 4.2.6.8 and 6.1.1.4'
H H 0.0000 0.0000 'International Tables Vol C Tables 4.2.6.8 and 6.1.1.4'
O O 0.0106 0.0060 'International Tables Vol C Tables 4.2.6.8 and 6.1.1.4'

loop_
_geom_angle_atom_site_label_1
_geom_angle_atom_site_label_2
_geom_angle_atom_site_label_3
_geom_angle
C2 O1 C1 116.50(10)
C21 O4 C22 115.79(11)
C6 O5 H5 109.5
O1 C1 H1A 109.5
O1 C1 H1B 109.5
H1A C1 H1B 109.5
O1 C1 H1C 109.5
H1A C1 H1C 109.5
H1B C1 H1C 109.5
O2 C2 O1 123.81(11)
O2 C2 C3 125.28(11)
O1 C2 C3 110.79(10)
C2 C3 C11 116.98(10)
C2 C3 C4 119.18(10)
C11 C3 C4 94.20(9)
C2 C3 H3 108.5
C11 C3 H3 108.5
C4 C3 H3 108.5
C21 C4 C5 121.88(10)
C21 C4 C3 115.61(10)
C5 C4 C3 102.83(9)
C21 C4 C15 113.27(9)
C5 C4 C15 99.12(8)
C3 C4 C15 101.02(9)
C18 C5 C4 121.15(9)
C18 C5 C6 120.78(10)
C4 C5 C6 102.91(8)
C18 C5 C17 123.84(9)
C4 C5 C17 91.83(8)
C6 C5 C17 88.76(8)
O5 C6 C7 110.49(10)
O5 C6 C16 115.99(10)
C7 C6 C16 117.39(10)
O5 C6 C5 110.91(9)
C7 C6 C5 115.39(9)
C16 C6 C5 84.38(8)
C8 C7 C24 117.87(12)
C8 C7 C6 123.44(11)
C24 C7 C6 118.69(11)
C9 C8 C7 120.69(12)
C9 C8 H8 119.7
C7 C8 H8 119.7
C10 C9 C8 120.70(13)
C10 C9 H9 119.6
C8 C9 H9 119.6
C9 C10 C23 119.28(13)
C9 C10 H10 120.4
C23 C10 H10 120.4
C12 C11 C3 97.16(10)
C12 C11 C17 101.27(9)
C3 C11 C17 103.39(9)
C12 C11 H11 117.3
C3 C11 H11 117.3
C17 C11 H11 117.3
C13 C12 C14 60.92(10)
C13 C12 C15 124.33(11)
C14 C12 C15 126.92(13)
C13 C12 C11 125.68(13)
C14 C12 C11 124.58(12)
C15 C12 C11 95.61(9)
C12 C13 C14 59.57(9)
C12 C13 H13A 117.8
C14 C13 H13A 117.8
C12 C13 H13B 117.8
C14 C13 H13B 117.8
H13A C13 H13B 115.0
C12 C14 C13 59.50(9)
C12 C14 H14A 117.8
C13 C14 H14A 117.8
C12 C14 H14B 117.8
C13 C14 H14B 117.8
H14A C14 H14B 115.0
C12 C15 C16 99.87(10)
C12 C15 C4 104.33(9)
C16 C15 C4 97.94(9)
C12 C15 H15 117.2
C16 C15 H15 117.2
C4 C15 H15 117.2
C6 C16 C15 105.44(10)
C6 C16 C17 90.29(8)
C15 C16 C17 93.24(9)
C6 C16 H16 120.4
C15 C16 H16 120.4
C17 C16 H16 120.4
C16 C17 C11 106.70(9)
C16 C17 C5 82.27(8)
C11 C17 C5 108.36(9)
C16 C17 H17 117.9
C11 C17 H17 117.9
C5 C17 H17 117.9
C5 C18 C19 114.31(10)
C5 C18 H18A 108.7
C19 C18 H18A 108.7
C5 C18 H18B 108.7
C19 C18 H18B 108.7
H18A C18 H18B 107.6
C20 C19 C18 112.67(12)
C20 C19 H19A 109.1
C18 C19 H19A 109.1
C20 C19 H19B 109.1
C18 C19 H19B 109.1
H19A C19 H19B 107.8
C19 C20 H20A 109.5
C19 C20 H20B 109.5
H20A C20 H20B 109.5
C19 C20 H20C 109.5
H20A C20 H20C 109.5
H20B C20 H20C 109.5
O3 C21 O4 123.24(12)
O3 C21 C4 123.42(12)
O4 C21 C4 113.33(10)
O4 C22 H22A 109.5
O4 C22 H22B 109.5
H22A C22 H22B 109.5
O4 C22 H22C 109.5
H22A C22 H22C 109.5
H22B C22 H22C 109.5
C24 C23 C10 120.22(14)
C24 C23 H23 119.9
C10 C23 H23 119.9
C23 C24 C7 121.23(13)
C23 C24 H24 119.4
C7 C24 H24 119.4

loop_
_geom_bond_atom_site_label_1
_geom_bond_atom_site_label_2
_geom_bond_distance
O1 C2 1.3346(15)
O1 C1 1.4419(16)
O2 C2 1.2022(15)
O3 C21 1.2011(16)
O4 C21 1.3289(16)
O4 C22 1.4418(16)
O5 C6 1.4253(14)
O5 H5 0.8200
C1 H1A 0.9600
C1 H1B 0.9600
C1 H1C 0.9600
C2 C3 1.5088(16)
C3 C11 1.5377(17)
C3 C4 1.5578(16)
C3 H3 0.9800
C4 C21 1.5035(16)
C4 C5 1.5550(15)
C4 C15 1.6157(16)
C5 C18 1.5263(15)
C5 C6 1.5593(15)
C5 C17 1.5819(15)
C6 C7 1.5119(17)
C6 C16 1.5284(17)
C7 C8 1.3913(17)
C7 C24 1.3953(18)
C8 C9 1.3878(19)
C8 H8 0.9300
C9 C10 1.377(2)
C9 H9 0.9300
C10 C23 1.384(2)
C10 H10 0.9300
C11 C12 1.5171(17)
C11 C17 1.5744(17)
C11 H11 0.9800
C12 C13 1.4936(18)
C12 C14 1.4946(19)
C12 C15 1.5158(18)
C13 C14 1.515(2)
C13 H13A 0.9700
C13 H13B 0.9700
C14 H14A 0.9700
C14 H14B 0.9700
C15 C16 1.5291(17)
C15 H15 0.9800
C16 C17 1.5705(15)
C16 H16 0.9800
C17 H17 0.9800
C18 C19 1.5289(17)
C18 H18A 0.9700
C18 H18B 0.9700
C19 C20 1.5166(19)
C19 H19A 0.9700
C19 H19B 0.9700
C20 H20A 0.9600
C20 H20B 0.9600
C20 H20C 0.9600
C22 H22A 0.9600
C22 H22B 0.9600
C22 H22C 0.9600
C23 C24 1.381(2)
C23 H23 0.9300
C24 H24 0.9300
